data_4074476
loop_
_publ_author_name
'Takao, Toshiro'
'Inagaki, Akiko'
'Imamura, Tsubomi'
'Suzuki, Hiroharu'

_publ_section_title
;
 Oxidation-Induced Rearrangement from anido- to
 acloso-Ruthenacyclopentadiene
;
_journal_issue 23
_journal_name_full Organometallics
_journal_page_first 5511
_journal_paper_doi 10.1021/om060682k
_journal_volume 25
_journal_year 2006
_chemical_formula_sum 'C35 H53 F6 P Ru3'
_chemical_formula_weight 921.95
_chemical_name_systematic
;
 ?
;
_space_group_IT_number 14
_symmetry_cell_setting monoclinic
_symmetry_space_group_name_Hall '-P 2yn'
_symmetry_space_group_name_H-M 'P 1 21/n 1'
_atom_sites_solution_hydrogens geom
_atom_sites_solution_primary direct
_atom_sites_solution_secondary difmap
_audit_creation_method SHELXL-97
_cell_angle_alpha 90.00
_cell_angle_beta 94.82(3)
_cell_angle_gamma 90.00
_cell_formula_units_Z 4
_cell_length_a 15.180(5)
_cell_length_b 15.044(8)
_cell_length_c 17.907(6)
_cell_measurement_reflns_used 25
_cell_measurement_temperature 223(2)
_cell_measurement_theta_max 27.5
_cell_measurement_theta_min 2.5
_cell_volume 4075(3)
_computing_molecular_graphics 'ORTEX (P.McArdle, 1995)'
_computing_publication_material 'SHELXL-97/2 (Sheldrick,1997)'
_computing_structure_refinement 'SHELXL-97 (Sheldrick, 1997)'
_computing_structure_solution 'SHELXS-97 (Sheldrick, 1990)'
_diffrn_ambient_temperature 223(2)
_diffrn_measured_fraction_theta_full 0.995
_diffrn_measured_fraction_theta_max 0.995
_diffrn_measurement_device_type '4-circle diffractometer'
_diffrn_measurement_method 'scintillation counter'
_diffrn_radiation_monochromator graphite
_diffrn_radiation_source 'Rigaku rotating anode'
_diffrn_radiation_type MoK\a
_diffrn_radiation_wavelength 0.71069
_diffrn_reflns_av_R_equivalents 0.0402
_diffrn_reflns_av_sigmaI/netI 0.0424
_diffrn_reflns_limit_h_max 0
_diffrn_reflns_limit_h_min -19
_diffrn_reflns_limit_k_max 19
_diffrn_reflns_limit_k_min 0
_diffrn_reflns_limit_l_max 23
_diffrn_reflns_limit_l_min -23
_diffrn_reflns_number 9680
_diffrn_reflns_theta_full 27.51
_diffrn_reflns_theta_max 27.51
_diffrn_reflns_theta_min 2.65
_exptl_absorpt_coefficient_mu 1.185
_exptl_absorpt_correction_T_max 0.9995
_exptl_absorpt_correction_T_min 0.8213
_exptl_absorpt_correction_type psi-scan
_exptl_crystal_colour red
_exptl_crystal_density_diffrn 1.503
_exptl_crystal_density_method 'not measured'
_exptl_crystal_description prism
_exptl_crystal_F_000 1856
_exptl_crystal_size_max 0.10
_exptl_crystal_size_mid 0.10
_exptl_crystal_size_min 0.10
_refine_diff_density_max 1.963
_refine_diff_density_min -1.004
_refine_diff_density_rms 0.184
_refine_ls_extinction_method none
_refine_ls_goodness_of_fit_ref 1.064
_refine_ls_hydrogen_treatment mixed
_refine_ls_matrix_type full
_refine_ls_number_parameters 490
_refine_ls_number_reflns 9333
_refine_ls_number_restraints 6
_refine_ls_restrained_S_all 1.064
_refine_ls_R_factor_all 0.0847
_refine_ls_R_factor_gt 0.0516
_refine_ls_shift/su_max 2.973
_refine_ls_shift/su_mean 0.008
_refine_ls_structure_factor_coef Fsqd
_refine_ls_weighting_details 'calc w=1/[\s^2^(Fo^2^)+(0.1134P)^2^+2.4122P] where P=(Fo^2^+2Fc^2^)/3'
_refine_ls_weighting_scheme calc
_refine_ls_wR_factor_gt 0.1493
_refine_ls_wR_factor_ref 0.1722
_reflns_number_gt 6753
_reflns_number_total 9333
_reflns_threshold_expression >2sigma(I)
_cod_data_source_file om060682ksi20060731_020001.cif
_cod_data_source_block 6-BF4
_cod_depositor_comments
;
The following automatic conversions were performed:
'_atom_site_symetry_multiplicity' tag replaced with
'_atom_site_symmetry_multiplicity'.

Automatic conversion script
Id: cif_correct_tags 1440 2010-10-19 06:21:57Z saulius 

The following automatic conversions were performed:

'_exptl_absorpt_correction_type' value 'PSI Scan' changed to
'psi-scan' according to
/home/saulius/struct/CIF-dictionaries/cif_core.dic dictionary named
'cif_core.dic' version 2.4.1 from 2010-06-29.

Automatic conversion script
Id: cif_fix_values 1715 2011-07-08 13:25:40Z adriana 
;
_cod_original_sg_symbol_H-M P21/n
_cod_database_code 4074476

loop_
_symmetry_equiv_pos_as_xyz
'x, y, z'
'x+1/2, -y+1/2, z+1/2'
'-x, -y, -z'
'-x-1/2, y-1/2, -z-1/2'

loop_
_atom_site_label
_atom_site_type_symbol
_atom_site_fract_x
_atom_site_fract_y
_atom_site_fract_z
_atom_site_U_iso_or_equiv
_atom_site_adp_type
_atom_site_occupancy
_atom_site_symmetry_multiplicity
_atom_site_calc_flag
_atom_site_refinement_flags
Ru1 Ru 0.21185(3) 0.34902(3) 0.02623(2) 0.03281(13) Uani 1 1 d D
Ru2 Ru 0.32716(3) 0.32877(3) -0.08388(2) 0.03042(13) Uani 1 1 d D
Ru3 Ru 0.31806(3) 0.22448(3) 0.10362(2) 0.03280(13) Uani 1 1 d D
P1 P 0.30023(13) -0.20333(14) -0.01389(12) 0.0578(5) Uani 1 1 d .
F1 F 0.2239(5) -0.2599(6) -0.0505(5) 0.128(3) Uani 1 1 d .
F2 F 0.3028(6) -0.2490(8) 0.0622(5) 0.165(4) Uani 1 1 d .
F3 F 0.2282(6) -0.1414(7) 0.0150(6) 0.183(5) Uani 1 1 d .
F4 F 0.3006(7) -0.1529(8) -0.0876(5) 0.188(5) Uani 1 1 d .
F5 F 0.3717(5) -0.2683(6) -0.0383(6) 0.151(3) Uani 1 1 d .
F6 F 0.3783(5) -0.1432(5) 0.0199(5) 0.130(3) Uani 1 1 d .
C1 C 0.2471(4) 0.2277(3) -0.0175(3) 0.0357(11) Uani 1 1 d .
H1 H 0.196(4) 0.196(4) -0.035(3) 0.038(16) Uiso 1 1 d .
C2 C 0.3384(4) 0.2018(3) -0.0176(3) 0.0325(10) Uani 1 1 d .
C3 C 0.3978(3) 0.2706(3) 0.0158(3) 0.0320(10) Uani 1 1 d .
H3 H 0.457(4) 0.262(3) 0.028(3) 0.018(12) Uiso 1 1 d .
C4 C 0.3520(4) 0.3482(4) 0.0411(3) 0.0346(11) Uani 1 1 d .
H4 H 0.385(3) 0.399(3) 0.062(2) 0.008(10) Uiso 1 1 d .
C5 C 0.3695(4) 0.1154(4) -0.0487(4) 0.0484(15) Uani 1 1 d .
H5A H 0.4330 0.1102 -0.0379 0.05(2) Uiso 1 1 calc R
H5B H 0.3550 0.1140 -0.1024 0.07(3) Uiso 1 1 calc R
H5C H 0.3404 0.0663 -0.0256 0.07(2) Uiso 1 1 calc R
C6 C 0.1541(4) 0.4785(5) 0.0659(4) 0.0539(16) Uani 1 1 d .
C7 C 0.1238(4) 0.4632(4) -0.0098(4) 0.0506(15) Uani 1 1 d .
C8 C 0.0761(4) 0.3809(5) -0.0167(4) 0.0504(15) Uani 1 1 d .
C9 C 0.0756(4) 0.3448(4) 0.0571(4) 0.0505(16) Uani 1 1 d .
C10 C 0.1227(4) 0.4058(5) 0.1073(4) 0.0570(17) Uani 1 1 d .
C11 C 0.2037(7) 0.5557(8) 0.0995(9) 0.106(4) Uani 1 1 d .
H11A H 0.2510 0.5347 0.1349 0.7(4) Uiso 1 1 calc R
H11B H 0.1640 0.5931 0.1253 0.08(3) Uiso 1 1 calc R
H11C H 0.2285 0.5897 0.0603 0.22(9) Uiso 1 1 calc R
C12 C 0.1302(7) 0.5328(6) -0.0698(7) 0.092(4) Uani 1 1 d .
H12A H 0.1156 0.5063 -0.1186 0.17(7) Uiso 1 1 calc R
H12B H 0.1900 0.5561 -0.0673 2(3) Uiso 1 1 calc R
H12C H 0.0892 0.5807 -0.0621 0.11(4) Uiso 1 1 calc R
C13 C 0.0295(6) 0.3455(7) -0.0883(6) 0.084(3) Uani 1 1 d .
H13A H 0.0053 0.3946 -0.1185 0.23(8) Uiso 1 1 calc R
H13B H -0.0180 0.3061 -0.0765 0.10(3) Uiso 1 1 calc R
H13C H 0.0713 0.3129 -0.1160 0.06(2) Uiso 1 1 calc R
C14 C 0.0265(5) 0.2655(6) 0.0800(7) 0.084(3) Uani 1 1 d .
H14A H 0.0163 0.2704 0.1326 0.24(10) Uiso 1 1 calc R
H14B H 0.0608 0.2124 0.0722 0.06(2) Uiso 1 1 calc R
H14C H -0.0298 0.2619 0.0502 0.08(3) Uiso 1 1 calc R
C15 C 0.1286(7) 0.4050(9) 0.1907(5) 0.095(4) Uani 1 1 d .
H15A H 0.1213 0.3447 0.2082 0.09(3) Uiso 1 1 calc R
H15B H 0.0825 0.4424 0.2081 0.07(2) Uiso 1 1 calc R
H15C H 0.1860 0.4274 0.2101 0.18(7) Uiso 1 1 calc R
C16 C 0.3575(4) 0.4398(4) -0.1552(3) 0.0431(13) Uani 1 1 d .
C17 C 0.2931(4) 0.3854(4) -0.1960(3) 0.0451(13) Uani 1 1 d .
C18 C 0.3300(4) 0.2993(4) -0.2043(3) 0.0448(13) Uani 1 1 d .
C19 C 0.4186(4) 0.2998(4) -0.1698(3) 0.0427(13) Uani 1 1 d .
C20 C 0.4354(4) 0.3878(4) -0.1385(3) 0.0444(13) Uani 1 1 d .
C21 C 0.3523(6) 0.5372(5) -0.1382(5) 0.0629(19) Uani 1 1 d .
H21A H 0.2915 0.5570 -0.1468 0.10(3) Uiso 1 1 calc R
H21B H 0.3889 0.5700 -0.1705 0.13(4) Uiso 1 1 calc R
H21C H 0.3732 0.5476 -0.0862 0.14(5) Uiso 1 1 calc R
C22 C 0.2071(5) 0.4180(6) -0.2354(4) 0.0631(19) Uani 1 1 d .
H22A H 0.1998 0.4807 -0.2249 0.07(3) Uiso 1 1 calc R
H22B H 0.1583 0.3848 -0.2175 0.11(4) Uiso 1 1 calc R
H22C H 0.2081 0.4093 -0.2890 0.07(2) Uiso 1 1 calc R
C23 C 0.2845(6) 0.2247(5) -0.2471(4) 0.066(2) Uani 1 1 d .
H23A H 0.3146 0.1693 -0.2341 0.09(3) Uiso 1 1 calc R
H23B H 0.2856 0.2354 -0.3004 0.10(3) Uiso 1 1 calc R
H23C H 0.2236 0.2209 -0.2346 0.10(4) Uiso 1 1 calc R
C24 C 0.4851(5) 0.2280(5) -0.1737(5) 0.0600(19) Uani 1 1 d .
H24A H 0.5187 0.2222 -0.1254 0.19(7) Uiso 1 1 calc R
H24B H 0.5247 0.2426 -0.2117 0.09(3) Uiso 1 1 calc R
H24C H 0.4552 0.1724 -0.1865 0.12(4) Uiso 1 1 calc R
C25 C 0.5214(5) 0.4188(6) -0.1005(5) 0.0605(18) Uani 1 1 d .
H25A H 0.5539 0.3683 -0.0786 0.16(5) Uiso 1 1 calc R
H25B H 0.5102 0.4608 -0.0613 0.12(4) Uiso 1 1 calc R
H25C H 0.5560 0.4474 -0.1368 0.08(3) Uiso 1 1 calc R
C26 C 0.4187(4) 0.2019(4) 0.1946(3) 0.0440(13) Uani 1 1 d .
C27 C 0.3393(5) 0.2268(5) 0.2255(3) 0.0477(15) Uani 1 1 d .
C28 C 0.2736(5) 0.1606(5) 0.2037(4) 0.0531(16) Uani 1 1 d .
C29 C 0.3126(5) 0.0949(4) 0.1604(4) 0.0519(16) Uani 1 1 d .
C30 C 0.4037(4) 0.1201(4) 0.1556(3) 0.0454(14) Uani 1 1 d .
C31 C 0.5044(5) 0.2514(6) 0.2049(4) 0.0611(18) Uani 1 1 d .
H31A H 0.5415 0.2349 0.1656 0.10(3) Uiso 1 1 calc R
H31B H 0.5343 0.2366 0.2533 0.07(3) Uiso 1 1 calc R
H31C H 0.4929 0.3148 0.2026 0.09(3) Uiso 1 1 calc R
C32 C 0.3305(7) 0.3021(6) 0.2792(4) 0.070(2) Uani 1 1 d .
H32A H 0.2710 0.3030 0.2951 0.09(3) Uiso 1 1 calc R
H32B H 0.3423 0.3578 0.2546 0.08(3) Uiso 1 1 calc R
H32C H 0.3726 0.2943 0.3225 0.22(8) Uiso 1 1 calc R
C33 C 0.1833(6) 0.1551(8) 0.2312(5) 0.079(3) Uani 1 1 d .
H33A H 0.1697 0.2106 0.2553 0.22(9) Uiso 1 1 calc R
H33B H 0.1816 0.1067 0.2668 0.10(3) Uiso 1 1 calc R
H33C H 0.1400 0.1444 0.1891 0.15(5) Uiso 1 1 calc R
C34 C 0.2685(8) 0.0127(6) 0.1281(6) 0.081(3) Uani 1 1 d .
H34A H 0.2898 0.0003 0.0795 0.08(3) Uiso 1 1 calc R
H34B H 0.2050 0.0217 0.1222 0.06(2) Uiso 1 1 calc R
H34C H 0.2822 -0.0371 0.1614 0.18(6) Uiso 1 1 calc R
C35 C 0.4742(6) 0.0640(6) 0.1226(5) 0.067(2) Uani 1 1 d .
H35A H 0.4461 0.0185 0.0905 0.09(3) Uiso 1 1 calc R
H35B H 0.5111 0.0361 0.1628 0.034(15) Uiso 1 1 calc R
H35C H 0.5103 0.1016 0.0935 0.18(6) Uiso 1 1 calc R
H20 H 0.240(6) 0.406(6) -0.060(4) 0.15(5) Uiso 1 1 d D
H30 H 0.226(4) 0.300(3) 0.121(3) 0.051(19) Uiso 1 1 d D

loop_
_atom_site_aniso_label
_atom_site_aniso_U_11
_atom_site_aniso_U_22
_atom_site_aniso_U_33
_atom_site_aniso_U_23
_atom_site_aniso_U_13
_atom_site_aniso_U_12
Ru1 0.0285(2) 0.0341(2) 0.0368(2) -0.00037(16) 0.00792(16) 0.00505(16)
Ru2 0.0298(2) 0.0315(2) 0.0305(2) -0.00036(15) 0.00562(15) -0.00166(15)
Ru3 0.0312(2) 0.0344(2) 0.0339(2) 0.00361(16) 0.00920(16) 0.00367(16)
P1 0.0536(10) 0.0584(11) 0.0612(11) -0.0038(9) 0.0046(8) -0.0014(9)
F1 0.091(4) 0.142(6) 0.147(6) -0.036(5) -0.012(4) -0.036(4)
F2 0.112(6) 0.272(12) 0.113(6) 0.083(7) 0.018(5) -0.019(7)
F3 0.133(7) 0.209(10) 0.198(10) -0.119(8) -0.034(7) 0.071(7)
F4 0.158(8) 0.249(12) 0.148(7) 0.121(8) -0.044(6) -0.071(8)
F5 0.116(6) 0.144(7) 0.191(9) -0.065(6) 0.004(6) 0.047(5)
F6 0.099(5) 0.138(6) 0.146(6) -0.010(5) -0.022(4) -0.042(4)
C1 0.035(3) 0.030(3) 0.043(3) -0.003(2) 0.006(2) -0.003(2)
C2 0.036(3) 0.032(2) 0.030(2) -0.002(2) 0.008(2) 0.002(2)
C3 0.028(2) 0.039(3) 0.030(2) 0.003(2) 0.0071(19) 0.003(2)
C4 0.034(3) 0.033(3) 0.038(3) 0.000(2) 0.006(2) 0.000(2)
C5 0.054(4) 0.035(3) 0.059(4) -0.005(3) 0.018(3) 0.009(3)
C6 0.040(3) 0.045(3) 0.078(5) -0.013(3) 0.011(3) 0.010(3)
C7 0.042(3) 0.041(3) 0.071(4) 0.006(3) 0.020(3) 0.015(3)
C8 0.034(3) 0.059(4) 0.057(4) -0.009(3) 0.000(3) 0.017(3)
C9 0.028(3) 0.051(4) 0.074(4) 0.005(3) 0.017(3) 0.014(2)
C10 0.045(3) 0.065(4) 0.063(4) -0.003(3) 0.019(3) 0.024(3)
C11 0.058(5) 0.086(7) 0.175(12) -0.069(8) 0.007(7) 0.006(5)
C12 0.104(7) 0.064(5) 0.115(8) 0.045(6) 0.054(6) 0.047(5)
C13 0.046(4) 0.108(7) 0.093(7) -0.029(6) -0.025(4) 0.028(5)
C14 0.042(4) 0.070(5) 0.143(10) 0.017(5) 0.034(5) 0.009(4)
C15 0.091(7) 0.138(10) 0.057(5) -0.002(6) 0.025(5) 0.054(7)
C16 0.050(3) 0.041(3) 0.040(3) 0.007(2) 0.012(2) -0.005(3)
C17 0.047(3) 0.052(3) 0.036(3) 0.008(3) 0.004(2) -0.003(3)
C18 0.054(3) 0.049(3) 0.032(3) -0.001(2) 0.008(2) -0.011(3)
C19 0.048(3) 0.043(3) 0.039(3) 0.003(2) 0.020(2) 0.003(3)
C20 0.041(3) 0.054(4) 0.040(3) 0.002(3) 0.014(2) -0.008(3)
C21 0.075(5) 0.038(3) 0.078(5) 0.006(3) 0.021(4) -0.004(3)
C22 0.056(4) 0.082(6) 0.050(4) 0.012(4) -0.005(3) 0.004(4)
C23 0.084(6) 0.061(5) 0.053(4) -0.014(3) 0.002(4) -0.015(4)
C24 0.054(4) 0.067(5) 0.065(5) 0.000(3) 0.035(4) 0.009(3)
C25 0.044(3) 0.072(5) 0.067(5) -0.003(4) 0.012(3) -0.015(3)
C26 0.036(3) 0.052(3) 0.044(3) 0.014(3) 0.005(2) 0.010(3)
C27 0.055(4) 0.059(4) 0.030(3) 0.006(3) 0.010(2) 0.015(3)
C28 0.052(4) 0.065(4) 0.044(3) 0.020(3) 0.015(3) 0.006(3)
C29 0.063(4) 0.046(3) 0.047(4) 0.019(3) 0.010(3) -0.002(3)
C30 0.048(3) 0.047(3) 0.042(3) 0.013(3) 0.010(3) 0.014(3)
C31 0.050(4) 0.071(5) 0.060(4) 0.006(4) -0.005(3) 0.002(4)
C32 0.087(6) 0.076(5) 0.047(4) -0.005(4) 0.010(4) 0.023(5)
C33 0.056(5) 0.116(8) 0.069(5) 0.041(5) 0.025(4) 0.008(5)
C34 0.105(8) 0.063(5) 0.074(6) 0.023(4) 0.008(5) -0.024(5)
C35 0.068(5) 0.075(5) 0.060(4) 0.011(4) 0.017(4) 0.034(4)

loop_
_atom_type_symbol
_atom_type_description
_atom_type_scat_dispersion_real
_atom_type_scat_dispersion_imag
_atom_type_scat_source
C C 0.0033 0.0016 'International Tables Vol C Tables 4.2.6.8 and 6.1.1.4'
H H 0.0000 0.0000 'International Tables Vol C Tables 4.2.6.8 and 6.1.1.4'
F F 0.0171 0.0103 'International Tables Vol C Tables 4.2.6.8 and 6.1.1.4'
P P 0.1023 0.0942 'International Tables Vol C Tables 4.2.6.8 and 6.1.1.4'
Ru Ru -1.2594 0.8363 'International Tables Vol C Tables 4.2.6.8 and 6.1.1.4'

loop_
_geom_angle_atom_site_label_1
_geom_angle_atom_site_label_2
_geom_angle_atom_site_label_3
_geom_angle
C1 Ru1 C4 75.8(2)
C1 Ru1 C9 110.4(2)
C4 Ru1 C9 158.2(3)
C1 Ru1 C8 109.0(2)
C4 Ru1 C8 161.6(2)
C9 Ru1 C8 38.1(3)
C1 Ru1 C10 140.4(3)
C4 Ru1 C10 125.2(3)
C9 Ru1 C10 37.8(3)
C8 Ru1 C10 62.7(3)
C1 Ru1 C7 137.2(3)
C4 Ru1 C7 127.5(2)
C9 Ru1 C7 62.7(2)
C8 Ru1 C7 37.8(3)
C10 Ru1 C7 60.9(3)
C1 Ru1 C6 172.0(2)
C4 Ru1 C6 112.0(2)
C9 Ru1 C6 63.2(3)
C8 Ru1 C6 63.0(3)
C10 Ru1 C6 36.9(3)
C7 Ru1 C6 36.5(3)
C1 Ru1 Ru2 55.53(16)
C4 Ru1 Ru2 53.11(15)
C9 Ru1 Ru2 147.9(2)
C8 Ru1 Ru2 114.07(18)
C10 Ru1 Ru2 163.8(2)
C7 Ru1 Ru2 106.14(17)
C6 Ru1 Ru2 127.0(2)
C1 Ru1 Ru3 55.60(16)
C4 Ru1 Ru3 52.93(15)
C9 Ru1 Ru3 112.18(18)
C8 Ru1 Ru3 144.6(2)
C10 Ru1 Ru3 107.01(19)
C7 Ru1 Ru3 166.62(19)
C6 Ru1 Ru3 130.3(2)
Ru2 Ru1 Ru3 84.57(2)
C20 Ru2 C16 38.4(2)
C20 Ru2 C3 101.2(2)
C16 Ru2 C3 132.3(2)
C20 Ru2 C19 38.8(2)
C16 Ru2 C19 64.2(2)
C3 Ru2 C19 101.3(2)
C20 Ru2 C17 63.9(2)
C16 Ru2 C17 38.1(2)
C3 Ru2 C17 163.9(2)
C19 Ru2 C17 63.5(2)
C20 Ru2 C18 64.2(2)
C16 Ru2 C18 63.7(2)
C3 Ru2 C18 132.0(2)
C19 Ru2 C18 38.0(2)
C17 Ru2 C18 37.7(2)
C20 Ru2 C2 123.9(2)
C16 Ru2 C2 162.2(2)
C3 Ru2 C2 38.61(19)
C19 Ru2 C2 100.2(2)
C17 Ru2 C2 144.3(2)
C18 Ru2 C2 109.8(2)
C20 Ru2 C4 108.9(2)
C16 Ru2 C4 117.2(2)
C3 Ru2 C4 38.03(19)
C19 Ru2 C4 131.0(2)
C17 Ru2 C4 149.4(2)
C18 Ru2 C4 168.5(2)
C2 Ru2 C4 65.63(19)
C20 Ru2 C1 160.4(2)
C16 Ru2 C1 160.8(2)
C3 Ru2 C1 64.1(2)
C19 Ru2 C1 127.8(2)
C17 Ru2 C1 128.6(2)
C18 Ru2 C1 114.9(2)
C2 Ru2 C1 36.57(19)
C4 Ru2 C1 68.3(2)
C20 Ru2 Ru1 145.65(17)
C16 Ru2 Ru1 120.87(17)
C3 Ru2 Ru1 75.98(13)
C19 Ru2 Ru1 174.89(16)
C17 Ru2 Ru1 119.58(17)
C18 Ru2 Ru1 141.81(17)
C2 Ru2 Ru1 75.01(13)
C4 Ru2 Ru1 48.78(14)
C1 Ru2 Ru1 47.13(14)
C26 Ru3 C3 101.2(2)
C26 Ru3 C27 38.1(2)
C3 Ru3 C27 132.4(2)
C26 Ru3 C28 64.0(2)
C3 Ru3 C28 163.6(2)
C27 Ru3 C28 38.5(3)
C26 Ru3 C30 38.1(3)
C3 Ru3 C30 100.9(2)
C27 Ru3 C30 63.5(2)
C28 Ru3 C30 63.3(2)
C26 Ru3 C29 64.2(3)
C3 Ru3 C29 131.3(2)
C27 Ru3 C29 63.9(3)
C28 Ru3 C29 37.6(3)
C30 Ru3 C29 38.3(2)
C26 Ru3 C2 123.9(2)
C3 Ru3 C2 38.71(19)
C27 Ru3 C2 161.8(2)
C28 Ru3 C2 143.3(2)
C30 Ru3 C2 100.2(2)
C29 Ru3 C2 109.0(2)
C26 Ru3 C4 109.1(2)
C3 Ru3 C4 38.13(19)
C27 Ru3 C4 117.6(2)
C28 Ru3 C4 150.3(2)
C30 Ru3 C4 130.5(2)
C29 Ru3 C4 168.2(2)
C2 Ru3 C4 65.7(2)
C26 Ru3 C1 160.3(2)
C3 Ru3 C1 64.2(2)
C27 Ru3 C1 161.0(2)
C28 Ru3 C1 128.2(2)
C30 Ru3 C1 128.2(2)
C29 Ru3 C1 114.5(2)
C2 Ru3 C1 36.54(19)
C4 Ru3 C1 68.2(2)
C26 Ru3 Ru1 145.91(18)
C3 Ru3 Ru1 76.00(14)
C27 Ru3 Ru1 121.45(17)
C28 Ru3 Ru1 120.04(18)
C30 Ru3 Ru1 175.03(17)
C29 Ru3 Ru1 141.94(19)
C2 Ru3 Ru1 74.94(14)
C4 Ru3 Ru1 48.71(14)
C1 Ru3 Ru1 47.01(13)
F2 P1 F4 176.5(6)
F2 P1 F1 95.4(5)
F4 P1 F1 87.9(5)
F2 P1 F5 90.1(6)
F4 P1 F5 90.9(7)
F1 P1 F5 92.9(5)
F2 P1 F3 86.5(6)
F4 P1 F3 92.5(7)
F1 P1 F3 87.0(5)
F5 P1 F3 176.6(7)
F2 P1 F6 87.3(5)
F4 P1 F6 89.4(5)
F1 P1 F6 177.3(5)
F5 P1 F6 87.1(5)
F3 P1 F6 93.2(5)
C2 C1 Ru1 121.2(4)
C2 C1 Ru2 68.5(3)
Ru1 C1 Ru2 77.34(18)
C2 C1 Ru3 68.1(3)
Ru1 C1 Ru3 77.39(19)
Ru2 C1 Ru3 105.5(2)
C1 C2 C3 111.5(4)
C1 C2 C5 124.4(5)
C3 C2 C5 124.1(5)
C1 C2 Ru3 75.3(3)
C3 C2 Ru3 68.2(3)
C5 C2 Ru3 124.1(4)
C1 C2 Ru2 75.0(3)
C3 C2 Ru2 68.4(3)
C5 C2 Ru2 123.5(4)
Ru3 C2 Ru2 111.8(2)
C4 C3 C2 113.7(5)
C4 C3 Ru3 73.8(3)
C2 C3 Ru3 73.1(3)
C4 C3 Ru2 73.6(3)
C2 C3 Ru2 73.0(3)
Ru3 C3 Ru2 117.0(2)
C3 C4 Ru1 117.9(4)
C3 C4 Ru3 68.1(3)
Ru1 C4 Ru3 78.36(18)
C3 C4 Ru2 68.3(3)
Ru1 C4 Ru2 78.11(19)
Ru3 C4 Ru2 111.1(2)
C7 C6 C10 106.2(6)
C7 C6 C11 129.0(10)
C10 C6 C11 124.7(10)
C7 C6 Ru1 70.4(4)
C10 C6 Ru1 70.1(4)
C11 C6 Ru1 127.0(5)
C6 C7 C8 110.1(6)
C6 C7 C12 122.4(8)
C8 C7 C12 126.8(8)
C6 C7 Ru1 73.1(4)
C8 C7 Ru1 69.3(3)
C12 C7 Ru1 131.7(5)
C9 C8 C7 106.9(6)
C9 C8 C13 127.9(8)
C7 C8 C13 125.1(8)
C9 C8 Ru1 70.8(3)
C7 C8 Ru1 72.9(3)
C13 C8 Ru1 125.5(5)
C8 C9 C10 107.2(6)
C8 C9 C14 127.1(8)
C10 C9 C14 125.2(8)
C8 C9 Ru1 71.2(3)
C10 C9 Ru1 73.0(4)
C14 C9 Ru1 127.1(5)
C6 C10 C9 109.6(7)
C6 C10 C15 122.2(9)
C9 C10 C15 127.6(9)
C6 C10 Ru1 73.0(4)
C9 C10 Ru1 69.2(3)
C15 C10 Ru1 131.3(5)
C17 C16 C20 108.3(6)
C17 C16 C21 128.1(6)
C20 C16 C21 123.3(6)
C17 C16 Ru2 72.0(3)
C20 C16 Ru2 70.7(3)
C21 C16 Ru2 127.8(5)
C18 C17 C16 108.4(5)
C18 C17 C22 125.3(6)
C16 C17 C22 125.5(6)
C18 C17 Ru2 71.3(3)
C16 C17 Ru2 69.9(3)
C22 C17 Ru2 132.7(5)
C17 C18 C19 108.2(5)
C17 C18 C23 124.6(7)
C19 C18 C23 127.0(7)
C17 C18 Ru2 71.0(3)
C19 C18 Ru2 70.8(3)
C23 C18 Ru2 127.3(5)
C18 C19 C20 107.4(5)
C18 C19 C24 126.4(6)
C20 C19 C24 125.7(6)
C18 C19 Ru2 71.2(3)
C20 C19 Ru2 69.5(3)
C24 C19 Ru2 130.4(4)
C16 C20 C19 107.6(5)
C16 C20 C25 126.9(6)
C19 C20 C25 125.3(6)
C16 C20 Ru2 71.0(3)
C19 C20 Ru2 71.7(3)
C25 C20 Ru2 125.9(5)
C27 C26 C30 108.2(6)
C27 C26 C31 125.3(7)
C30 C26 C31 126.4(6)
C27 C26 Ru3 71.5(3)
C30 C26 Ru3 72.1(3)
C31 C26 Ru3 124.5(5)
C26 C27 C28 107.7(6)
C26 C27 C32 125.0(7)
C28 C27 C32 126.9(7)
C26 C27 Ru3 70.3(3)
C28 C27 Ru3 71.1(4)
C32 C27 Ru3 129.8(5)
C29 C28 C27 108.6(6)
C29 C28 C33 125.3(8)
C27 C28 C33 125.5(8)
C29 C28 Ru3 71.7(3)
C27 C28 Ru3 70.4(3)
C33 C28 Ru3 130.3(5)
C28 C29 C30 107.2(6)
C28 C29 C34 126.4(7)
C30 C29 C34 126.3(7)
C28 C29 Ru3 70.7(4)
C30 C29 Ru3 70.5(3)
C34 C29 Ru3 125.7(5)
C26 C30 C29 108.3(6)
C26 C30 C35 125.5(7)
C29 C30 C35 125.9(7)
C26 C30 Ru3 69.8(3)
C29 C30 Ru3 71.2(3)
C35 C30 Ru3 130.0(5)

loop_
_geom_bond_atom_site_label_1
_geom_bond_atom_site_label_2
_geom_bond_distance
Ru1 C1 2.074(5)
Ru1 C4 2.122(6)
Ru1 C9 2.185(6)
Ru1 C8 2.191(6)
Ru1 C10 2.235(6)
Ru1 C7 2.238(6)
Ru1 C6 2.273(6)
Ru1 Ru2 2.7612(10)
Ru1 Ru3 2.7669(10)
Ru2 C20 2.171(6)
Ru2 C16 2.175(6)
Ru2 C3 2.186(5)
Ru2 C19 2.200(5)
Ru2 C17 2.202(6)
Ru2 C18 2.206(6)
Ru2 C2 2.248(5)
Ru2 C4 2.257(6)
Ru2 C1 2.333(6)
Ru3 C26 2.164(6)
Ru3 C3 2.177(5)
Ru3 C27 2.180(6)
Ru3 C28 2.190(6)
Ru3 C30 2.195(6)
Ru3 C29 2.204(6)
Ru3 C2 2.244(5)
Ru3 C4 2.254(5)
Ru3 C1 2.339(6)
P1 F2 1.523(8)
P1 F4 1.524(8)
P1 F1 1.539(6)
P1 F5 1.550(7)
P1 F3 1.557(8)
P1 F6 1.572(7)
C1 C2 1.440(8)
C2 C3 1.467(7)
C2 C5 1.505(8)
C3 C4 1.449(7)
C6 C7 1.412(10)
C6 C10 1.426(11)
C6 C11 1.484(12)
C7 C8 1.436(10)
C7 C12 1.509(10)
C8 C9 1.428(10)
C8 C13 1.510(11)
C9 C10 1.433(11)
C9 C14 1.483(10)
C10 C15 1.489(11)
C16 C17 1.427(9)
C16 C20 1.428(9)
C16 C21 1.501(9)
C17 C18 1.425(10)
C17 C22 1.511(9)
C18 C19 1.433(9)
C18 C23 1.495(9)
C19 C20 1.451(9)
C19 C24 1.483(9)
C20 C25 1.496(9)
C26 C27 1.419(8)
C26 C30 1.423(10)
C26 C31 1.497(10)
C27 C28 1.439(10)
C27 C32 1.499(10)
C28 C29 1.416(10)
C28 C33 1.497(10)
C29 C30 1.443(9)
C29 C34 1.499(11)
C30 C35 1.521(9)

loop_
_geom_torsion_atom_site_label_1
_geom_torsion_atom_site_label_2
_geom_torsion_atom_site_label_3
_geom_torsion_atom_site_label_4
_geom_torsion
C1 Ru1 Ru2 C20 -156.9(4)
C4 Ru1 Ru2 C20 -58.7(4)
C9 Ru1 Ru2 C20 130.4(4)
C8 Ru1 Ru2 C20 105.9(4)
C10 Ru1 Ru2 C20 31.2(8)
C7 Ru1 Ru2 C20 66.4(4)
C6 Ru1 Ru2 C20 32.5(4)
Ru3 Ru1 Ru2 C20 -105.4(3)
C1 Ru1 Ru2 C16 161.2(3)
C4 Ru1 Ru2 C16 -100.6(3)
C9 Ru1 Ru2 C16 88.5(4)
C8 Ru1 Ru2 C16 64.0(3)
C10 Ru1 Ru2 C16 -10.7(7)
C7 Ru1 Ru2 C16 24.5(3)
C6 Ru1 Ru2 C16 -9.4(3)
Ru3 Ru1 Ru2 C16 -147.3(2)
C1 Ru1 Ru2 C3 -67.6(2)
C4 Ru1 Ru2 C3 30.6(2)
C9 Ru1 Ru2 C3 -140.3(4)
C8 Ru1 Ru2 C3 -164.8(3)
C10 Ru1 Ru2 C3 120.5(7)
C7 Ru1 Ru2 C3 155.7(2)
C6 Ru1 Ru2 C3 121.8(3)
Ru3 Ru1 Ru2 C3 -16.10(14)
C1 Ru1 Ru2 C19 -8.7(19)
C4 Ru1 Ru2 C19 89.5(19)
C9 Ru1 Ru2 C19 -81(2)
C8 Ru1 Ru2 C19 -105.9(19)
C10 Ru1 Ru2 C19 179(54)
C7 Ru1 Ru2 C19 -145.4(19)
C6 Ru1 Ru2 C19 -179(54)
Ru3 Ru1 Ru2 C19 42.8(19)
C1 Ru1 Ru2 C17 116.9(3)
C4 Ru1 Ru2 C17 -144.9(3)
C9 Ru1 Ru2 C17 44.2(4)
C8 Ru1 Ru2 C17 19.7(3)
C10 Ru1 Ru2 C17 -55.0(7)
C7 Ru1 Ru2 C17 -19.8(3)
C6 Ru1 Ru2 C17 -53.7(3)
Ru3 Ru1 Ru2 C17 168.4(2)
C1 Ru1 Ru2 C18 75.5(3)
C4 Ru1 Ru2 C18 173.6(3)
C9 Ru1 Ru2 C18 2.7(4)
C8 Ru1 Ru2 C18 -21.7(4)
C10 Ru1 Ru2 C18 -96.4(8)
C7 Ru1 Ru2 C18 -61.3(3)
C6 Ru1 Ru2 C18 -95.2(4)
Ru3 Ru1 Ru2 C18 126.9(3)
C1 Ru1 Ru2 C2 -27.6(2)
C4 Ru1 Ru2 C2 70.5(2)
C9 Ru1 Ru2 C2 -100.4(4)
C8 Ru1 Ru2 C2 -124.9(3)
C10 Ru1 Ru2 C2 160.5(7)
C7 Ru1 Ru2 C2 -164.4(2)
C6 Ru1 Ru2 C2 161.7(3)
Ru3 Ru1 Ru2 C2 23.82(14)
C1 Ru1 Ru2 C4 -98.2(3)
C9 Ru1 Ru2 C4 -170.9(4)
C8 Ru1 Ru2 C4 164.6(3)
C10 Ru1 Ru2 C4 89.9(7)
C7 Ru1 Ru2 C4 125.1(3)
C6 Ru1 Ru2 C4 91.2(3)
Ru3 Ru1 Ru2 C4 -46.71(18)
C4 Ru1 Ru2 C1 98.2(3)
C9 Ru1 Ru2 C1 -72.7(4)
C8 Ru1 Ru2 C1 -97.2(3)
C10 Ru1 Ru2 C1 -171.9(7)
C7 Ru1 Ru2 C1 -136.7(3)
C6 Ru1 Ru2 C1 -170.6(3)
Ru3 Ru1 Ru2 C1 51.5(2)
C1 Ru1 Ru3 C26 156.9(3)
C4 Ru1 Ru3 C26 58.6(3)
C9 Ru1 Ru3 C26 -102.9(4)
C8 Ru1 Ru3 C26 -129.6(4)
C10 Ru1 Ru3 C26 -63.0(4)
C7 Ru1 Ru3 C26 -38.3(8)
C6 Ru1 Ru3 C26 -29.9(4)
Ru2 Ru1 Ru3 C26 105.5(3)
C1 Ru1 Ru3 C3 67.6(2)
C4 Ru1 Ru3 C3 -30.7(2)
C9 Ru1 Ru3 C3 167.8(3)
C8 Ru1 Ru3 C3 141.2(3)
C10 Ru1 Ru3 C3 -152.3(3)
C7 Ru1 Ru3 C3 -127.6(8)
C6 Ru1 Ru3 C3 -119.2(3)
Ru2 Ru1 Ru3 C3 16.17(15)
C1 Ru1 Ru3 C27 -161.0(3)
C4 Ru1 Ru3 C27 100.8(3)
C9 Ru1 Ru3 C27 -60.7(3)
C8 Ru1 Ru3 C27 -87.4(4)
C10 Ru1 Ru3 C27 -20.9(3)
C7 Ru1 Ru3 C27 3.8(8)
C6 Ru1 Ru3 C27 12.2(3)
Ru2 Ru1 Ru3 C27 147.6(2)
C1 Ru1 Ru3 C28 -115.9(3)
C4 Ru1 Ru3 C28 145.8(3)
C9 Ru1 Ru3 C28 -15.7(3)
C8 Ru1 Ru3 C28 -42.4(4)
C10 Ru1 Ru3 C28 24.2(3)
C7 Ru1 Ru3 C28 48.9(8)
C6 Ru1 Ru3 C28 57.3(3)
Ru2 Ru1 Ru3 C28 -167.3(2)
C1 Ru1 Ru3 C30 15(2)
C4 Ru1 Ru3 C30 -83(2)
C9 Ru1 Ru3 C30 116(2)
C8 Ru1 Ru3 C30 89(2)
C10 Ru1 Ru3 C30 155(2)
C7 Ru1 Ru3 C30 -180(40)
C6 Ru1 Ru3 C30 -172(2)
Ru2 Ru1 Ru3 C30 -36(2)
C1 Ru1 Ru3 C29 -74.2(4)
C4 Ru1 Ru3 C29 -172.4(4)
C9 Ru1 Ru3 C29 26.1(4)
C8 Ru1 Ru3 C29 -0.6(4)
C10 Ru1 Ru3 C29 65.9(4)
C7 Ru1 Ru3 C29 90.6(8)
C6 Ru1 Ru3 C29 99.0(4)
Ru2 Ru1 Ru3 C29 -125.6(3)
C1 Ru1 Ru3 C2 27.5(2)
C4 Ru1 Ru3 C2 -70.7(2)
C9 Ru1 Ru3 C2 127.8(3)
C8 Ru1 Ru3 C2 101.1(3)
C10 Ru1 Ru3 C2 167.7(3)
C7 Ru1 Ru3 C2 -167.7(8)
C6 Ru1 Ru3 C2 -159.3(3)
Ru2 Ru1 Ru3 C2 -23.86(14)
C1 Ru1 Ru3 C4 98.3(3)
C9 Ru1 Ru3 C4 -161.5(3)
C8 Ru1 Ru3 C4 171.8(4)
C10 Ru1 Ru3 C4 -121.6(3)
C7 Ru1 Ru3 C4 -96.9(8)
C6 Ru1 Ru3 C4 -88.5(3)
Ru2 Ru1 Ru3 C4 46.85(19)
C4 Ru1 Ru3 C1 -98.3(3)
C9 Ru1 Ru3 C1 100.3(3)
C8 Ru1 Ru3 C1 73.6(4)
C10 Ru1 Ru3 C1 140.1(3)
C7 Ru1 Ru3 C1 164.8(8)
C6 Ru1 Ru3 C1 173.2(3)
Ru2 Ru1 Ru3 C1 -51.40(19)
C4 Ru1 C1 C2 0.1(4)
C9 Ru1 C1 C2 -157.9(4)
C8 Ru1 C1 C2 161.5(4)
C10 Ru1 C1 C2 -128.7(5)
C7 Ru1 C1 C2 130.7(4)
C6 Ru1 C1 C2 165.9(17)
Ru2 Ru1 C1 C2 54.9(4)
Ru3 Ru1 C1 C2 -54.5(4)
C4 Ru1 C1 Ru2 -54.76(18)
C9 Ru1 C1 Ru2 147.2(2)
C8 Ru1 C1 Ru2 106.7(2)
C10 Ru1 C1 Ru2 176.5(3)
C7 Ru1 C1 Ru2 75.8(3)
C6 Ru1 C1 Ru2 111.0(18)
Ru3 Ru1 C1 Ru2 -109.32(18)
C4 Ru1 C1 Ru3 54.56(18)
C9 Ru1 C1 Ru3 -103.5(2)
C8 Ru1 C1 Ru3 -144.0(2)
C10 Ru1 C1 Ru3 -74.2(4)
C7 Ru1 C1 Ru3 -174.9(3)
C6 Ru1 C1 Ru3 -139.7(18)
Ru2 Ru1 C1 Ru3 109.32(18)
C20 Ru2 C1 C2 7.5(8)
C16 Ru2 C1 C2 171.4(6)
C3 Ru2 C1 C2 -36.5(3)
C19 Ru2 C1 C2 47.8(4)
C17 Ru2 C1 C2 131.9(4)
C18 Ru2 C1 C2 90.1(4)
C4 Ru2 C1 C2 -78.0(3)
Ru1 Ru2 C1 C2 -131.2(4)
C20 Ru2 C1 Ru1 138.7(6)
C16 Ru2 C1 Ru1 -57.4(7)
C3 Ru2 C1 Ru1 94.7(2)
C19 Ru2 C1 Ru1 179.0(2)
C17 Ru2 C1 Ru1 -96.9(3)
C18 Ru2 C1 Ru1 -138.7(2)
C2 Ru2 C1 Ru1 131.2(4)
C4 Ru2 C1 Ru1 53.27(18)
C20 Ru2 C1 Ru3 65.8(7)
C16 Ru2 C1 Ru3 -130.3(6)
C3 Ru2 C1 Ru3 21.87(19)
C19 Ru2 C1 Ru3 106.2(3)
C17 Ru2 C1 Ru3 -169.8(2)
C18 Ru2 C1 Ru3 148.4(2)
C2 Ru2 C1 Ru3 58.4(3)
C4 Ru2 C1 Ru3 -19.6(2)
Ru1 Ru2 C1 Ru3 -72.87(19)
C26 Ru3 C1 C2 -7.7(8)
C3 Ru3 C1 C2 36.6(3)
C27 Ru3 C1 C2 -169.8(6)
C28 Ru3 C1 C2 -130.7(4)
C30 Ru3 C1 C2 -46.9(4)
C29 Ru3 C1 C2 -89.3(4)
C4 Ru3 C1 C2 78.2(3)
Ru1 Ru3 C1 C2 131.4(4)
C26 Ru3 C1 Ru1 -139.1(6)
C3 Ru3 C1 Ru1 -94.8(2)
C27 Ru3 C1 Ru1 58.8(7)
C28 Ru3 C1 Ru1 97.9(3)
C30 Ru3 C1 Ru1 -178.3(2)
C29 Ru3 C1 Ru1 139.3(2)
C2 Ru3 C1 Ru1 -131.4(4)
C4 Ru3 C1 Ru1 -53.20(19)
C26 Ru3 C1 Ru2 -66.3(7)
C3 Ru3 C1 Ru2 -22.0(2)
C27 Ru3 C1 Ru2 131.6(6)
C28 Ru3 C1 Ru2 170.7(3)
C30 Ru3 C1 Ru2 -105.5(3)
C29 Ru3 C1 Ru2 -147.8(2)
C2 Ru3 C1 Ru2 -58.6(3)
C4 Ru3 C1 Ru2 19.6(2)
Ru1 Ru3 C1 Ru2 72.84(18)
Ru1 C1 C2 C3 -0.1(6)
Ru2 C1 C2 C3 59.0(4)
Ru3 C1 C2 C3 -58.9(4)
Ru1 C1 C2 C5 -179.6(4)
Ru2 C1 C2 C5 -120.5(5)
Ru3 C1 C2 C5 121.6(6)
Ru1 C1 C2 Ru3 58.8(4)
Ru2 C1 C2 Ru3 117.88(17)
Ru1 C1 C2 Ru2 -59.1(3)
Ru3 C1 C2 Ru2 -117.88(17)
C26 Ru3 C2 C1 176.9(3)
C3 Ru3 C2 C1 -120.9(4)
C27 Ru3 C2 C1 169.3(7)
C28 Ru3 C2 C1 85.8(5)
C30 Ru3 C2 C1 144.3(3)
C29 Ru3 C2 C1 105.7(3)
C4 Ru3 C2 C1 -85.7(3)
Ru1 Ru3 C2 C1 -34.6(3)
C26 Ru3 C2 C3 -62.2(4)
C27 Ru3 C2 C3 -69.8(8)
C28 Ru3 C2 C3 -153.3(4)
C30 Ru3 C2 C3 -94.8(3)
C29 Ru3 C2 C3 -133.4(3)
C4 Ru3 C2 C3 35.2(3)
C1 Ru3 C2 C3 120.9(4)
Ru1 Ru3 C2 C3 86.3(3)
C26 Ru3 C2 C5 55.0(6)
C3 Ru3 C2 C5 117.2(6)
C27 Ru3 C2 C5 47.4(10)
C28 Ru3 C2 C5 -36.1(7)
C30 Ru3 C2 C5 22.4(5)
C29 Ru3 C2 C5 -16.2(5)
C4 Ru3 C2 C5 152.4(5)
C1 Ru3 C2 C5 -121.9(6)
Ru1 Ru3 C2 C5 -156.5(5)
C26 Ru3 C2 Ru2 -116.3(3)
C3 Ru3 C2 Ru2 -54.1(3)
C27 Ru3 C2 Ru2 -123.8(7)
C28 Ru3 C2 Ru2 152.6(3)
C30 Ru3 C2 Ru2 -148.9(3)
C29 Ru3 C2 Ru2 172.5(3)
C4 Ru3 C2 Ru2 -18.9(2)
C1 Ru3 C2 Ru2 66.8(3)
Ru1 Ru3 C2 Ru2 32.19(17)
C20 Ru2 C2 C1 -177.0(3)
C16 Ru2 C2 C1 -170.7(6)
C3 Ru2 C2 C1 121.0(4)
C19 Ru2 C2 C1 -143.5(3)
C17 Ru2 C2 C1 -85.4(5)
C18 Ru2 C2 C1 -105.4(3)
C4 Ru2 C2 C1 85.9(3)
Ru1 Ru2 C2 C1 34.8(3)
C20 Ru2 C2 C3 62.0(4)
C16 Ru2 C2 C3 68.3(8)
C19 Ru2 C2 C3 95.5(3)
C17 Ru2 C2 C3 153.6(4)
C18 Ru2 C2 C3 133.6(3)
C4 Ru2 C2 C3 -35.1(3)
C1 Ru2 C2 C3 -121.0(4)
Ru1 Ru2 C2 C3 -86.2(3)
C20 Ru2 C2 C5 -55.4(5)
C16 Ru2 C2 C5 -49.2(9)
C3 Ru2 C2 C5 -117.4(6)
C19 Ru2 C2 C5 -21.9(5)
C17 Ru2 C2 C5 36.2(7)
C18 Ru2 C2 C5 16.2(5)
C4 Ru2 C2 C5 -152.5(5)
C1 Ru2 C2 C5 121.6(6)
Ru1 Ru2 C2 C5 156.4(5)
C20 Ru2 C2 Ru3 116.0(3)
C16 Ru2 C2 Ru3 122.2(6)
C3 Ru2 C2 Ru3 53.9(3)
C19 Ru2 C2 Ru3 149.4(3)
C17 Ru2 C2 Ru3 -152.5(3)
C18 Ru2 C2 Ru3 -172.5(2)
C4 Ru2 C2 Ru3 18.9(2)
C1 Ru2 C2 Ru3 -67.0(3)
Ru1 Ru2 C2 Ru3 -32.25(17)
C1 C2 C3 C4 0.0(6)
C5 C2 C3 C4 179.5(5)
Ru3 C2 C3 C4 -63.2(4)
Ru2 C2 C3 C4 62.8(4)
C1 C2 C3 Ru3 63.2(4)
C5 C2 C3 Ru3 -117.3(5)
Ru2 C2 C3 Ru3 126.04(18)
C1 C2 C3 Ru2 -62.9(4)
C5 C2 C3 Ru2 116.6(5)
Ru3 C2 C3 Ru2 -126.04(18)
C26 Ru3 C3 C4 -106.8(3)
C27 Ru3 C3 C4 -81.6(4)
C28 Ru3 C3 C4 -130.7(9)
C30 Ru3 C3 C4 -145.6(3)
C29 Ru3 C3 C4 -172.2(3)
C2 Ru3 C3 C4 121.7(4)
C1 Ru3 C3 C4 87.1(3)
Ru1 Ru3 C3 C4 38.4(3)
C26 Ru3 C3 C2 131.6(3)
C27 Ru3 C3 C2 156.7(3)
C28 Ru3 C3 C2 107.6(9)
C30 Ru3 C3 C2 92.7(3)
C29 Ru3 C3 C2 66.2(4)
C4 Ru3 C3 C2 -121.7(4)
C1 Ru3 C3 C2 -34.6(3)
Ru1 Ru3 C3 C2 -83.3(3)
C26 Ru3 C3 Ru2 -168.3(3)
C27 Ru3 C3 Ru2 -143.2(3)
C28 Ru3 C3 Ru2 167.7(8)
C30 Ru3 C3 Ru2 152.9(3)
C29 Ru3 C3 Ru2 126.3(3)
C2 Ru3 C3 Ru2 60.2(3)
C4 Ru3 C3 Ru2 -61.5(3)
C1 Ru3 C3 Ru2 25.6(2)
Ru1 Ru3 C3 Ru2 -23.1(2)
C20 Ru2 C3 C4 106.5(3)
C16 Ru2 C3 C4 80.8(4)
C19 Ru2 C3 C4 146.0(3)
C17 Ru2 C3 C4 127.5(8)
C18 Ru2 C3 C4 171.6(3)
C2 Ru2 C3 C4 -121.9(4)
C1 Ru2 C3 C4 -87.3(3)
Ru1 Ru2 C3 C4 -38.4(3)
C20 Ru2 C3 C2 -131.7(3)
C16 Ru2 C3 C2 -157.4(3)
C19 Ru2 C3 C2 -92.1(3)
C17 Ru2 C3 C2 -110.7(8)
C18 Ru2 C3 C2 -66.5(4)
C4 Ru2 C3 C2 121.9(4)
C1 Ru2 C3 C2 34.6(3)
Ru1 Ru2 C3 C2 83.4(3)
C20 Ru2 C3 Ru3 168.1(3)
C16 Ru2 C3 Ru3 142.4(3)
C19 Ru2 C3 Ru3 -152.4(3)
C17 Ru2 C3 Ru3 -170.9(7)
C18 Ru2 C3 Ru3 -126.8(3)
C2 Ru2 C3 Ru3 -60.2(3)
C4 Ru2 C3 Ru3 61.6(3)
C1 Ru2 C3 Ru3 -25.6(2)
Ru1 Ru2 C3 Ru3 23.2(2)
C2 C3 C4 Ru1 0.1(6)
Ru3 C3 C4 Ru1 -62.7(3)
Ru2 C3 C4 Ru1 62.6(3)
C2 C3 C4 Ru3 62.8(4)
Ru2 C3 C4 Ru3 125.25(19)
C2 C3 C4 Ru2 -62.5(4)
Ru3 C3 C4 Ru2 -125.25(19)
C1 Ru1 C4 C3 -0.1(4)
C9 Ru1 C4 C3 109.5(7)
C8 Ru1 C4 C3 -107.6(8)
C10 Ru1 C4 C3 142.5(4)
C7 Ru1 C4 C3 -139.5(4)
C6 Ru1 C4 C3 -178.0(4)
Ru2 Ru1 C4 C3 -57.5(4)
Ru3 Ru1 C4 C3 57.3(4)
C1 Ru1 C4 Ru3 -57.4(2)
C9 Ru1 C4 Ru3 52.2(6)
C8 Ru1 C4 Ru3 -164.9(7)
C10 Ru1 C4 Ru3 85.2(3)
C7 Ru1 C4 Ru3 163.2(2)
C6 Ru1 C4 Ru3 124.7(2)
Ru2 Ru1 C4 Ru3 -114.75(19)
C1 Ru1 C4 Ru2 57.35(19)
C9 Ru1 C4 Ru2 167.0(5)
C8 Ru1 C4 Ru2 -50.1(8)
C10 Ru1 C4 Ru2 -160.1(3)
C7 Ru1 C4 Ru2 -82.1(3)
C6 Ru1 C4 Ru2 -120.5(2)
Ru3 Ru1 C4 Ru2 114.75(19)
C26 Ru3 C4 C3 83.7(3)
C27 Ru3 C4 C3 124.4(3)
C28 Ru3 C4 C3 154.5(5)
C30 Ru3 C4 C3 46.8(4)
C29 Ru3 C4 C3 30.0(13)
C2 Ru3 C4 C3 -35.7(3)
C1 Ru3 C4 C3 -75.5(3)
Ru1 Ru3 C4 C3 -126.7(4)
C26 Ru3 C4 Ru1 -149.6(2)
C3 Ru3 C4 Ru1 126.7(4)
C27 Ru3 C4 Ru1 -108.9(2)
C28 Ru3 C4 Ru1 -78.8(5)
C30 Ru3 C4 Ru1 173.5(2)
C29 Ru3 C4 Ru1 156.7(11)
C2 Ru3 C4 Ru1 91.0(2)
C1 Ru3 C4 Ru1 51.22(18)
C26 Ru3 C4 Ru2 138.2(2)
C3 Ru3 C4 Ru2 54.4(3)
C27 Ru3 C4 Ru2 178.8(2)
C28 Ru3 C4 Ru2 -151.0(4)
C30 Ru3 C4 Ru2 101.2(3)
C29 Ru3 C4 Ru2 84.5(12)
C2 Ru3 C4 Ru2 18.7(2)
C1 Ru3 C4 Ru2 -21.0(2)
Ru1 Ru3 C4 Ru2 -72.3(2)
C20 Ru2 C4 C3 -84.0(3)
C16 Ru2 C4 C3 -124.9(3)
C19 Ru2 C4 C3 -46.5(4)
C17 Ru2 C4 C3 -154.4(4)
C18 Ru2 C4 C3 -33.1(12)
C2 Ru2 C4 C3 35.6(3)
C1 Ru2 C4 C3 75.3(3)
Ru1 Ru2 C4 C3 126.7(3)
C20 Ru2 C4 Ru1 149.4(2)
C16 Ru2 C4 Ru1 108.5(2)
C3 Ru2 C4 Ru1 -126.7(3)
C19 Ru2 C4 Ru1 -173.2(2)
C17 Ru2 C4 Ru1 78.9(4)
C18 Ru2 C4 Ru1 -159.8(10)
C2 Ru2 C4 Ru1 -91.1(2)
C1 Ru2 C4 Ru1 -51.34(18)
C20 Ru2 C4 Ru3 -138.2(3)
C16 Ru2 C4 Ru3 -179.1(2)
C3 Ru2 C4 Ru3 -54.3(3)
C19 Ru2 C4 Ru3 -100.8(3)
C17 Ru2 C4 Ru3 151.4(3)
C18 Ru2 C4 Ru3 -87.4(11)
C2 Ru2 C4 Ru3 -18.7(2)
C1 Ru2 C4 Ru3 21.1(2)
Ru1 Ru2 C4 Ru3 72.4(2)
C1 Ru1 C6 C7 -41(2)
C4 Ru1 C6 C7 123.9(4)
C9 Ru1 C6 C7 -79.5(4)
C8 Ru1 C6 C7 -36.6(4)
C10 Ru1 C6 C7 -116.3(6)
Ru2 Ru1 C6 C7 64.3(4)
Ru3 Ru1 C6 C7 -176.7(3)
C1 Ru1 C6 C10 75(2)
C4 Ru1 C6 C10 -119.8(4)
C9 Ru1 C6 C10 36.7(4)
C8 Ru1 C6 C10 79.7(5)
C7 Ru1 C6 C10 116.3(6)
Ru2 Ru1 C6 C10 -179.4(4)
Ru3 Ru1 C6 C10 -60.5(5)
C1 Ru1 C6 C11 -165.8(17)
C4 Ru1 C6 C11 -0.7(11)
C9 Ru1 C6 C11 155.8(12)
C8 Ru1 C6 C11 -161.2(12)
C10 Ru1 C6 C11 119.1(12)
C7 Ru1 C6 C11 -124.6(12)
Ru2 Ru1 C6 C11 -60.3(11)
Ru3 Ru1 C6 C11 58.6(11)
C10 C6 C7 C8 -1.6(7)
C11 C6 C7 C8 -178.0(7)
Ru1 C6 C7 C8 59.7(4)
C10 C6 C7 C12 169.5(6)
C11 C6 C7 C12 -6.9(11)
Ru1 C6 C7 C12 -129.1(6)
C10 C6 C7 Ru1 -61.4(4)
C11 C6 C7 Ru1 122.2(8)
C1 Ru1 C7 C6 172.2(4)
C4 Ru1 C7 C6 -75.9(5)
C9 Ru1 C7 C6 81.1(4)
C8 Ru1 C7 C6 119.9(6)
C10 Ru1 C7 C6 38.0(4)
Ru2 Ru1 C7 C6 -131.5(4)
Ru3 Ru1 C7 C6 10.8(10)
C1 Ru1 C7 C8 52.3(5)
C4 Ru1 C7 C8 164.2(4)
C9 Ru1 C7 C8 -38.8(4)
C10 Ru1 C7 C8 -81.9(4)
C6 Ru1 C7 C8 -119.9(6)
Ru2 Ru1 C7 C8 108.6(4)
Ru3 Ru1 C7 C8 -109.1(8)
C1 Ru1 C7 C12 -69.1(10)
C4 Ru1 C7 C12 42.7(10)
C9 Ru1 C7 C12 -160.3(10)
C8 Ru1 C7 C12 -121.5(11)
C10 Ru1 C7 C12 156.6(10)
C6 Ru1 C7 C12 118.6(11)
Ru2 Ru1 C7 C12 -12.8(10)
Ru3 Ru1 C7 C12 129.4(9)
C6 C7 C8 C9 0.9(7)
C12 C7 C8 C9 -169.8(6)
Ru1 C7 C8 C9 63.0(4)
C6 C7 C8 C13 176.2(6)
C12 C7 C8 C13 5.5(10)
Ru1 C7 C8 C13 -121.7(6)
C6 C7 C8 Ru1 -62.1(4)
C12 C7 C8 Ru1 127.2(7)
C1 Ru1 C8 C9 99.2(4)
C4 Ru1 C8 C9 -158.7(6)
C10 Ru1 C8 C9 -38.5(4)
C7 Ru1 C8 C9 -115.4(6)
C6 Ru1 C8 C9 -80.1(4)
Ru2 Ru1 C8 C9 159.1(3)
Ru3 Ru1 C8 C9 42.4(5)
C1 Ru1 C8 C7 -145.3(4)
C4 Ru1 C8 C7 -43.2(9)
C9 Ru1 C8 C7 115.4(6)
C10 Ru1 C8 C7 76.9(4)
C6 Ru1 C8 C7 35.3(4)
Ru2 Ru1 C8 C7 -85.5(4)
Ru3 Ru1 C8 C7 157.8(3)
C1 Ru1 C8 C13 -24.1(8)
C4 Ru1 C8 C13 78.0(11)
C9 Ru1 C8 C13 -123.3(9)
C10 Ru1 C8 C13 -161.8(9)
C7 Ru1 C8 C13 121.2(9)
C6 Ru1 C8 C13 156.6(9)
Ru2 Ru1 C8 C13 35.8(8)
Ru3 Ru1 C8 C13 -80.9(8)
C7 C8 C9 C10 0.2(6)
C13 C8 C9 C10 -174.9(6)
Ru1 C8 C9 C10 64.6(4)
C7 C8 C9 C14 172.9(6)
C13 C8 C9 C14 -2.2(10)
Ru1 C8 C9 C14 -122.7(7)
C7 C8 C9 Ru1 -64.4(4)
C13 C8 C9 Ru1 120.5(7)
C1 Ru1 C9 C8 -95.0(4)
C4 Ru1 C9 C8 162.0(5)
C10 Ru1 C9 C8 115.5(6)
C7 Ru1 C9 C8 38.6(4)
C6 Ru1 C9 C8 79.7(4)
Ru2 Ru1 C9 C8 -37.8(6)
Ru3 Ru1 C9 C8 -155.0(3)
C1 Ru1 C9 C10 149.5(4)
C4 Ru1 C9 C10 46.5(8)
C8 Ru1 C9 C10 -115.5(6)
C7 Ru1 C9 C10 -77.0(4)
C6 Ru1 C9 C10 -35.8(4)
Ru2 Ru1 C9 C10 -153.4(4)
Ru3 Ru1 C9 C10 89.4(4)
C1 Ru1 C9 C14 27.8(9)
C4 Ru1 C9 C14 -75.2(11)
C8 Ru1 C9 C14 122.8(10)
C10 Ru1 C9 C14 -121.7(10)
C7 Ru1 C9 C14 161.4(9)
C6 Ru1 C9 C14 -157.5(9)
Ru2 Ru1 C9 C14 85.0(9)
Ru3 Ru1 C9 C14 -32.2(9)
C7 C6 C10 C9 1.7(7)
C11 C6 C10 C9 178.3(7)
Ru1 C6 C10 C9 -59.8(4)
C7 C6 C10 C15 -169.9(6)
C11 C6 C10 C15 6.7(11)
Ru1 C6 C10 C15 128.5(7)
C7 C6 C10 Ru1 61.6(4)
C11 C6 C10 Ru1 -121.8(7)
C8 C9 C10 C6 -1.2(7)
C14 C9 C10 C6 -174.1(6)
Ru1 C9 C10 C6 62.2(4)
C8 C9 C10 C15 169.9(7)
C14 C9 C10 C15 -3.0(11)
Ru1 C9 C10 C15 -126.7(7)
C8 C9 C10 Ru1 -63.4(4)
C14 C9 C10 Ru1 123.7(6)
C1 Ru1 C10 C6 -167.8(4)
C4 Ru1 C10 C6 79.8(5)
C9 Ru1 C10 C6 -119.4(6)
C8 Ru1 C10 C6 -80.7(5)
C7 Ru1 C10 C6 -37.6(4)
Ru2 Ru1 C10 C6 1.7(10)
Ru3 Ru1 C10 C6 136.1(4)
C1 Ru1 C10 C9 -48.3(6)
C4 Ru1 C10 C9 -160.7(4)
C8 Ru1 C10 C9 38.8(4)
C7 Ru1 C10 C9 81.9(4)
C6 Ru1 C10 C9 119.4(6)
Ru2 Ru1 C10 C9 121.2(7)
Ru3 Ru1 C10 C9 -104.5(4)
C1 Ru1 C10 C15 74.0(11)
C4 Ru1 C10 C15 -38.4(11)
C9 Ru1 C10 C15 122.3(11)
C8 Ru1 C10 C15 161.1(11)
C7 Ru1 C10 C15 -155.8(11)
C6 Ru1 C10 C15 -118.3(12)
Ru2 Ru1 C10 C15 -116.6(10)
Ru3 Ru1 C10 C15 17.8(10)
C20 Ru2 C16 C17 117.6(5)
C3 Ru2 C16 C17 160.9(3)
C19 Ru2 C16 C17 79.2(4)
C18 Ru2 C16 C17 36.8(4)
C2 Ru2 C16 C17 109.3(7)
C4 Ru2 C16 C17 -156.0(3)
C1 Ru2 C16 C17 -53.8(8)
Ru1 Ru2 C16 C17 -99.8(4)
C3 Ru2 C16 C20 43.3(5)
C19 Ru2 C16 C20 -38.4(4)
C17 Ru2 C16 C20 -117.6(5)
C18 Ru2 C16 C20 -80.8(4)
C2 Ru2 C16 C20 -8.3(9)
C4 Ru2 C16 C20 86.4(4)
C1 Ru2 C16 C20 -171.4(6)
Ru1 Ru2 C16 C20 142.6(3)
C20 Ru2 C16 C21 -117.6(8)
C3 Ru2 C16 C21 -74.4(7)
C19 Ru2 C16 C21 -156.0(7)
C17 Ru2 C16 C21 124.7(8)
C18 Ru2 C16 C21 161.5(7)
C2 Ru2 C16 C21 -126.0(8)
C4 Ru2 C16 C21 -31.2(7)
C1 Ru2 C16 C21 71.0(10)
Ru1 Ru2 C16 C21 25.0(7)
C20 C16 C17 C18 0.5(7)
C21 C16 C17 C18 174.4(6)
Ru2 C16 C17 C18 -61.2(4)
C20 C16 C17 C22 -169.5(6)
C21 C16 C17 C22 4.5(10)
Ru2 C16 C17 C22 128.8(6)
C20 C16 C17 Ru2 61.7(4)
C21 C16 C17 Ru2 -124.3(7)
C20 Ru2 C17 C18 80.8(4)
C16 Ru2 C17 C18 118.6(5)
C3 Ru2 C17 C18 57.8(9)
C19 Ru2 C17 C18 37.3(4)
C2 Ru2 C17 C18 -31.7(5)
C4 Ru2 C17 C18 163.9(4)
C1 Ru2 C17 C18 -81.2(4)
Ru1 Ru2 C17 C18 -138.0(3)
C20 Ru2 C17 C16 -37.8(4)
C3 Ru2 C17 C16 -60.8(9)
C19 Ru2 C17 C16 -81.2(4)
C18 Ru2 C17 C16 -118.6(5)
C2 Ru2 C17 C16 -150.3(4)
C4 Ru2 C17 C16 45.3(6)
C1 Ru2 C17 C16 160.2(3)
Ru1 Ru2 C17 C16 103.4(3)
C20 Ru2 C17 C22 -158.1(8)
C16 Ru2 C17 C22 -120.3(9)
C3 Ru2 C17 C22 178.9(7)
C19 Ru2 C17 C22 158.5(8)
C18 Ru2 C17 C22 121.1(8)
C2 Ru2 C17 C22 89.4(8)
C4 Ru2 C17 C22 -75.0(8)
C1 Ru2 C17 C22 39.9(8)
Ru1 Ru2 C17 C22 -16.9(8)
C16 C17 C18 C19 -0.9(7)
C22 C17 C18 C19 169.1(6)
Ru2 C17 C18 C19 -61.3(4)
C16 C17 C18 C23 -176.9(6)
C22 C17 C18 C23 -6.9(10)
Ru2 C17 C18 C23 122.7(6)
C16 C17 C18 Ru2 60.4(4)
C22 C17 C18 Ru2 -129.6(6)
C20 Ru2 C18 C17 -80.0(4)
C16 Ru2 C18 C17 -37.1(4)
C3 Ru2 C18 C17 -161.6(3)
C19 Ru2 C18 C17 -118.1(5)
C2 Ru2 C18 C17 160.9(3)
C4 Ru2 C18 C17 -134.7(10)
C1 Ru2 C18 C17 121.7(4)
Ru1 Ru2 C18 C17 70.2(4)
C20 Ru2 C18 C19 38.0(4)
C16 Ru2 C18 C19 80.9(4)
C3 Ru2 C18 C19 -43.5(5)
C17 Ru2 C18 C19 118.1(5)
C2 Ru2 C18 C19 -81.0(4)
C4 Ru2 C18 C19 -16.6(13)
C1 Ru2 C18 C19 -120.3(4)
Ru1 Ru2 C18 C19 -171.7(3)
C20 Ru2 C18 C23 160.5(8)
C16 Ru2 C18 C23 -156.6(8)
C3 Ru2 C18 C23 78.9(7)
C19 Ru2 C18 C23 122.4(8)
C17 Ru2 C18 C23 -119.5(8)
C2 Ru2 C18 C23 41.4(7)
C4 Ru2 C18 C23 105.8(12)
C1 Ru2 C18 C23 2.2(8)
Ru1 Ru2 C18 C23 -49.3(8)
C17 C18 C19 C20 1.0(6)
C23 C18 C19 C20 176.9(6)
Ru2 C18 C19 C20 -60.4(4)
C17 C18 C19 C24 -171.6(6)
C23 C18 C19 C24 4.2(10)
Ru2 C18 C19 C24 126.9(6)
C17 C18 C19 Ru2 61.4(4)
C23 C18 C19 Ru2 -122.7(7)
C20 Ru2 C19 C18 -117.7(5)
C16 Ru2 C19 C18 -79.7(4)
C3 Ru2 C19 C18 148.6(4)
C17 Ru2 C19 C18 -37.1(4)
C2 Ru2 C19 C18 109.3(4)
C4 Ru2 C19 C18 175.7(3)
C1 Ru2 C19 C18 82.6(4)
Ru1 Ru2 C19 C18 90.6(19)
C16 Ru2 C19 C20 38.0(4)
C3 Ru2 C19 C20 -93.8(4)
C17 Ru2 C19 C20 80.6(4)
C18 Ru2 C19 C20 117.7(5)
C2 Ru2 C19 C20 -133.1(4)
C4 Ru2 C19 C20 -66.6(4)
C1 Ru2 C19 C20 -159.7(3)
Ru1 Ru2 C19 C20 -151.7(18)
C20 Ru2 C19 C24 120.1(8)
C16 Ru2 C19 C24 158.0(7)
C3 Ru2 C19 C24 26.3(7)
C17 Ru2 C19 C24 -159.4(7)
C18 Ru2 C19 C24 -122.3(8)
C2 Ru2 C19 C24 -13.0(7)
C4 Ru2 C19 C24 53.4(8)
C1 Ru2 C19 C24 -39.6(8)
Ru1 Ru2 C19 C24 -32(2)
C17 C16 C20 C19 0.2(6)
C21 C16 C20 C19 -174.2(6)
Ru2 C16 C20 C19 62.7(4)
C17 C16 C20 C25 176.3(6)
C21 C16 C20 C25 2.0(10)
Ru2 C16 C20 C25 -121.2(6)
C17 C16 C20 Ru2 -62.6(4)
C21 C16 C20 Ru2 123.1(6)
C18 C19 C20 C16 -0.7(6)
C24 C19 C20 C16 172.0(6)
Ru2 C19 C20 C16 -62.2(4)
C18 C19 C20 C25 -176.9(6)
C24 C19 C20 C25 -4.2(10)
Ru2 C19 C20 C25 121.6(6)
C18 C19 C20 Ru2 61.5(4)
C24 C19 C20 Ru2 -125.8(6)
C3 Ru2 C20 C16 -148.9(4)
C19 Ru2 C20 C16 116.9(5)
C17 Ru2 C20 C16 37.5(4)
C18 Ru2 C20 C16 79.6(4)
C2 Ru2 C20 C16 176.9(3)
C4 Ru2 C20 C16 -110.2(4)
C1 Ru2 C20 C16 171.6(6)
Ru1 Ru2 C20 C16 -67.4(5)
C16 Ru2 C20 C19 -116.9(5)
C3 Ru2 C20 C19 94.3(4)
C17 Ru2 C20 C19 -79.4(4)
C18 Ru2 C20 C19 -37.3(4)
C2 Ru2 C20 C19 60.1(4)
C4 Ru2 C20 C19 132.9(3)
C1 Ru2 C20 C19 54.7(8)
Ru1 Ru2 C20 C19 175.7(3)
C16 Ru2 C20 C25 122.3(8)
C3 Ru2 C20 C25 -26.6(7)
C19 Ru2 C20 C25 -120.8(8)
C17 Ru2 C20 C25 159.8(7)
C18 Ru2 C20 C25 -158.1(7)
C2 Ru2 C20 C25 -60.7(7)
C4 Ru2 C20 C25 12.1(7)
C1 Ru2 C20 C25 -66.1(10)
Ru1 Ru2 C20 C25 54.9(8)
C3 Ru3 C26 C27 149.5(4)
C28 Ru3 C26 C27 -37.9(4)
C30 Ru3 C26 C27 -117.0(5)
C29 Ru3 C26 C27 -79.8(4)
C2 Ru3 C26 C27 -176.2(4)
C4 Ru3 C26 C27 110.7(4)
C1 Ru3 C26 C27 -170.7(6)
Ru1 Ru3 C26 C27 68.0(5)
C3 Ru3 C26 C30 -93.5(4)
C27 Ru3 C26 C30 117.0(5)
C28 Ru3 C26 C30 79.2(4)
C29 Ru3 C26 C30 37.2(4)
C2 Ru3 C26 C30 -59.2(4)
C4 Ru3 C26 C30 -132.3(3)
C1 Ru3 C26 C30 -53.7(8)
Ru1 Ru3 C26 C30 -175.0(3)
C3 Ru3 C26 C31 28.8(6)
C27 Ru3 C26 C31 -120.7(8)
C28 Ru3 C26 C31 -158.5(7)
C30 Ru3 C26 C31 122.3(7)
C29 Ru3 C26 C31 159.5(7)
C2 Ru3 C26 C31 63.1(7)
C4 Ru3 C26 C31 -9.9(7)
C1 Ru3 C26 C31 68.6(10)
Ru1 Ru3 C26 C31 -52.7(7)
C30 C26 C27 C28 -1.5(7)
C31 C26 C27 C28 -178.6(6)
Ru3 C26 C27 C28 61.7(4)
C30 C26 C27 C32 171.4(6)
C31 C26 C27 C32 -5.8(10)
Ru3 C26 C27 C32 -125.4(7)
C30 C26 C27 Ru3 -63.2(4)
C31 C26 C27 Ru3 119.7(6)
C3 Ru3 C27 C26 -42.4(5)
C28 Ru3 C27 C26 117.5(6)
C30 Ru3 C27 C26 37.9(4)
C29 Ru3 C27 C26 80.8(4)
C2 Ru3 C27 C26 10.2(10)
C4 Ru3 C27 C26 -86.0(4)
C1 Ru3 C27 C26 170.3(6)
Ru1 Ru3 C27 C26 -142.5(3)
C26 Ru3 C27 C28 -117.5(6)
C3 Ru3 C27 C28 -160.0(4)
C30 Ru3 C27 C28 -79.6(4)
C29 Ru3 C27 C28 -36.7(4)
C2 Ru3 C27 C28 -107.4(8)
C4 Ru3 C27 C28 156.4(4)
C1 Ru3 C27 C28 52.8(8)
Ru1 Ru3 C27 C28 100.0(4)
C26 Ru3 C27 C32 119.7(9)
C3 Ru3 C27 C32 77.2(8)
C28 Ru3 C27 C32 -122.8(9)
C30 Ru3 C27 C32 157.6(8)
C29 Ru3 C27 C32 -159.5(8)
C2 Ru3 C27 C32 129.8(8)
C4 Ru3 C27 C32 33.6(8)
C1 Ru3 C27 C32 -70.0(11)
Ru1 Ru3 C27 C32 -22.8(8)
C26 C27 C28 C29 0.7(7)
C32 C27 C28 C29 -172.0(6)
Ru3 C27 C28 C29 61.9(4)
C26 C27 C28 C33 172.7(6)
C32 C27 C28 C33 0.0(11)
Ru3 C27 C28 C33 -126.1(7)
C26 C27 C28 Ru3 -61.2(4)
C32 C27 C28 Ru3 126.1(7)
C26 Ru3 C28 C29 -80.8(4)
C3 Ru3 C28 C29 -54.5(11)
C27 Ru3 C28 C29 -118.3(6)
C30 Ru3 C28 C29 -38.1(4)
C2 Ru3 C28 C29 31.8(6)
C4 Ru3 C28 C29 -163.9(4)
C1 Ru3 C28 C29 80.9(5)
Ru1 Ru3 C28 C29 137.7(4)
C26 Ru3 C28 C27 37.5(4)
C3 Ru3 C28 C27 63.9(10)
C30 Ru3 C28 C27 80.2(4)
C29 Ru3 C28 C27 118.3(6)
C2 Ru3 C28 C27 150.2(4)
C4 Ru3 C28 C27 -45.6(6)
C1 Ru3 C28 C27 -160.8(3)
Ru1 Ru3 C28 C27 -104.0(4)
C26 Ru3 C28 C33 158.0(10)
C3 Ru3 C28 C33 -175.7(8)
C27 Ru3 C28 C33 120.5(10)
C30 Ru3 C28 C33 -159.3(10)
C29 Ru3 C28 C33 -121.2(10)
C2 Ru3 C28 C33 -89.4(9)
C4 Ru3 C28 C33 74.9(10)
C1 Ru3 C28 C33 -40.3(10)
Ru1 Ru3 C28 C33 16.5(9)
C27 C28 C29 C30 0.4(7)
C33 C28 C29 C30 -171.7(6)
Ru3 C28 C29 C30 61.4(4)
C27 C28 C29 C34 178.3(6)
C33 C28 C29 C34 6.3(11)
Ru3 C28 C29 C34 -120.7(7)
C27 C28 C29 Ru3 -61.0(4)
C33 C28 C29 Ru3 126.9(7)
C26 Ru3 C29 C28 80.2(4)
C3 Ru3 C29 C28 162.2(4)
C27 Ru3 C29 C28 37.6(4)
C30 Ru3 C29 C28 117.2(6)
C2 Ru3 C29 C28 -160.5(4)
C4 Ru3 C29 C28 137.9(11)
C1 Ru3 C29 C28 -121.5(4)
Ru1 Ru3 C29 C28 -70.9(5)
C26 Ru3 C29 C30 -37.0(4)
C3 Ru3 C29 C30 45.1(5)
C27 Ru3 C29 C30 -79.6(4)
C28 Ru3 C29 C30 -117.2(6)
C2 Ru3 C29 C30 82.3(4)
C4 Ru3 C29 C30 20.8(14)
C1 Ru3 C29 C30 121.3(4)
Ru1 Ru3 C29 C30 172.0(3)
C26 Ru3 C29 C34 -158.3(8)
C3 Ru3 C29 C34 -76.3(8)
C27 Ru3 C29 C34 159.1(8)
C28 Ru3 C29 C34 121.5(9)
C30 Ru3 C29 C34 -121.3(9)
C2 Ru3 C29 C34 -39.0(8)
C4 Ru3 C29 C34 -100.6(13)
C1 Ru3 C29 C34 0.0(8)
Ru1 Ru3 C29 C34 50.6(9)
C27 C26 C30 C29 1.7(7)
C31 C26 C30 C29 178.8(6)
Ru3 C26 C30 C29 -61.1(4)
C27 C26 C30 C35 -171.8(6)
C31 C26 C30 C35 5.3(10)
Ru3 C26 C30 C35 125.4(6)
C27 C26 C30 Ru3 62.8(4)
C31 C26 C30 Ru3 -120.1(6)
C28 C29 C30 C26 -1.3(7)
C34 C29 C30 C26 -179.2(6)
Ru3 C29 C30 C26 60.2(4)
C28 C29 C30 C35 172.2(6)
C34 C29 C30 C35 -5.7(11)
Ru3 C29 C30 C35 -126.3(6)
C28 C29 C30 Ru3 -61.5(4)
C34 C29 C30 Ru3 120.6(7)
C3 Ru3 C30 C26 94.2(4)
C27 Ru3 C30 C26 -37.9(4)
C28 Ru3 C30 C26 -81.2(4)
C29 Ru3 C30 C26 -118.6(5)
C2 Ru3 C30 C26 133.6(3)
C4 Ru3 C30 C26 66.9(4)
C1 Ru3 C30 C26 159.8(3)
Ru1 Ru3 C30 C26 145.6(19)
C26 Ru3 C30 C29 118.6(5)
C3 Ru3 C30 C29 -147.2(4)
C27 Ru3 C30 C29 80.6(4)
C28 Ru3 C30 C29 37.4(4)
C2 Ru3 C30 C29 -107.8(4)
C4 Ru3 C30 C29 -174.5(4)
C1 Ru3 C30 C29 -81.6(4)
Ru1 Ru3 C30 C29 -96(2)
C26 Ru3 C30 C35 -119.9(8)
C3 Ru3 C30 C35 -25.7(7)
C27 Ru3 C30 C35 -157.9(8)
C28 Ru3 C30 C35 158.9(8)
C29 Ru3 C30 C35 121.5(9)
C2 Ru3 C30 C35 13.7(7)
C4 Ru3 C30 C35 -53.0(8)
C1 Ru3 C30 C35 39.9(8)
Ru1 Ru3 C30 C35 26(3)
